data_7239260
loop_
_publ_author_name
'Qiu, Lin'
'Guo, Xin'
'Zhou, Jun'
'Liu, Shunying'
'Yang, Liping'
'Wu, Xiang'
'Hu, Wenhao'

_publ_section_title
;
 A stereoselective synthesis of fully substituted tetrahydrofurans through
 1,3-dipolar cycloaddition with cinnamaldehydes: an easy access to chroman
 derivatives
;
_journal_issue 43
_journal_name_full 'RSC Advances'
_journal_page_first 20065
_journal_paper_doi 10.1039/c3ra44123g
_journal_volume 3
_journal_year 2013
_chemical_formula_sum 'C27 H25 N O6'
_chemical_formula_weight 459.48
_space_group_IT_number 4
_space_group_name_Hall 'P 2yb'
_space_group_name_H-M_alt 'P 1 21 1'
_symmetry_cell_setting monoclinic
_symmetry_space_group_name_H-M 'P 1 21 1'
_atom_sites_solution_hydrogens geom
_atom_sites_solution_primary direct
_atom_sites_solution_secondary difmap
_audit_creation_method SHELXL-97
_cell_angle_alpha 90.00
_cell_angle_beta 96.151(2)
_cell_angle_gamma 90.00
_cell_formula_units_Z 2
_cell_length_a 9.2228(6)
_cell_length_b 7.4537(5)
_cell_length_c 16.9570(12)
_cell_measurement_temperature 296(2)
_cell_volume 1158.98(14)
_computing_structure_refinement 'SHELXL-97 (Sheldrick, 1997)'
_computing_structure_solution 'SHELXS-97 (Sheldrick, 1990)'
_diffrn_ambient_temperature 296(2)
_diffrn_measured_fraction_theta_full 0.995
_diffrn_measured_fraction_theta_max 0.995
_diffrn_radiation_monochromator graphite
_diffrn_radiation_source 'fine-focus sealed tube'
_diffrn_radiation_type MoK\a
_diffrn_radiation_wavelength 0.71073
_diffrn_reflns_av_R_equivalents 0.0171
_diffrn_reflns_av_sigmaI/netI 0.0161
_diffrn_reflns_limit_h_max 10
_diffrn_reflns_limit_h_min -10
_diffrn_reflns_limit_k_max 8
_diffrn_reflns_limit_k_min -8
_diffrn_reflns_limit_l_max 19
_diffrn_reflns_limit_l_min -20
_diffrn_reflns_number 13388
_diffrn_reflns_theta_full 25.00
_diffrn_reflns_theta_max 25.00
_diffrn_reflns_theta_min 2.41
_exptl_absorpt_coefficient_mu 0.093
_exptl_absorpt_correction_T_max 0.9889
_exptl_absorpt_correction_T_min 0.9566
_exptl_absorpt_correction_type multi-scan
_exptl_crystal_colour colorless
_exptl_crystal_density_diffrn 1.317
_exptl_crystal_density_method 'not measured'
_exptl_crystal_description block
_exptl_crystal_F_000 484
_exptl_crystal_size_max 0.48
_exptl_crystal_size_mid 0.29
_exptl_crystal_size_min 0.12
_refine_diff_density_max 0.143
_refine_diff_density_min -0.144
_refine_diff_density_rms 0.027
_refine_ls_abs_structure_details 'Flack H D (1983), Acta Cryst. A39, 876-881'
_refine_ls_abs_structure_Flack 0.8(7)
_refine_ls_extinction_method none
_refine_ls_goodness_of_fit_ref 1.079
_refine_ls_hydrogen_treatment constr
_refine_ls_matrix_type full
_refine_ls_number_parameters 307
_refine_ls_number_reflns 3663
_refine_ls_number_restraints 1
_refine_ls_restrained_S_all 1.079
_refine_ls_R_factor_all 0.0282
_refine_ls_R_factor_gt 0.0273
_refine_ls_shift/su_max 0.000
_refine_ls_shift/su_mean 0.000
_refine_ls_structure_factor_coef Fsqd
_refine_ls_weighting_details 'calc w=1/[\s^2^(Fo^2^)+(0.0410P)^2^+0.1221P] where P=(Fo^2^+2Fc^2^)/3'
_refine_ls_weighting_scheme calc
_refine_ls_wR_factor_gt 0.0722
_refine_ls_wR_factor_ref 0.0731
_reflns_number_gt 3565
_reflns_number_total 3663
_reflns_threshold_expression >2sigma(I)
_cod_data_source_file c3ra44123g.txt
_cod_data_source_block z
_cod_depositor_comments
;
The following automatic conversions were performed:

data item '_symmetry_cell_setting' value 'Monoclinic' was changed to
'monoclinic' in accordance with the
/home/saulius/struct/COD-crude-data/automatic-downloads/DataCite-retrospective/RSC/depositions/lib/dictionaries/cif_core.dic
dictionary named 'cif_core.dic' version 2.4.2 last updated on
2011-04-26.

Automatic conversion script
Id: cif_fix_values 6909 2019-04-08 15:41:33Z antanas 
;
_cod_original_sg_symbol_H-M P2(1)
_cod_database_code 7239260

loop_
_symmetry_equiv_pos_as_xyz
'x, y, z'
'-x, y+1/2, -z'

loop_
_atom_site_label
_atom_site_type_symbol
_atom_site_fract_x
_atom_site_fract_y
_atom_site_fract_z
_atom_site_U_iso_or_equiv
_atom_site_adp_type
_atom_site_occupancy
_atom_site_symmetry_multiplicity
_atom_site_calc_flag
_atom_site_refinement_flags
O1 O 0.67531(11) 0.32892(16) 0.27734(5) 0.0412(2) Uani 1 1 d .
O2 O 0.47924(14) -0.1618(2) 0.28428(9) 0.0703(4) Uani 1 1 d .
O3 O 0.43928(12) 0.0566(2) 0.20210(8) 0.0675(4) Uani 1 1 d .
O4 O 0.95340(13) 0.4359(2) 0.29846(7) 0.0607(3) Uani 1 1 d .
O5 O 1.00092(10) 0.33188(16) 0.17995(6) 0.0432(2) Uani 1 1 d .
O6 O 0.99197(11) 0.00241(17) 0.28202(6) 0.0456(3) Uani 1 1 d .
N1 N 0.51990(14) -0.0339(2) 0.24738(8) 0.0485(3) Uani 1 1 d .
C1 C 0.68870(14) 0.4260(2) 0.14415(8) 0.0364(3) Uani 1 1 d .
C2 C 0.74019(15) 0.4227(2) 0.07024(8) 0.0404(3) Uani 1 1 d .
H2A H 0.8191 0.3500 0.0619 0.048 Uiso 1 1 calc R
C3 C 0.67501(17) 0.5268(2) 0.00889(9) 0.0452(4) Uani 1 1 d .
H3A H 0.7101 0.5230 -0.0405 0.054 Uiso 1 1 calc R
C4 C 0.55900(17) 0.6354(2) 0.02020(10) 0.0507(4) Uani 1 1 d .
H4A H 0.5151 0.7049 -0.0212 0.061 Uiso 1 1 calc R
C5 C 0.50824(19) 0.6405(3) 0.09381(11) 0.0596(5) Uani 1 1 d .
H5A H 0.4305 0.7151 0.1021 0.071 Uiso 1 1 calc R
C6 C 0.57180(17) 0.5359(3) 0.15525(10) 0.0497(4) Uani 1 1 d .
H6A H 0.5358 0.5394 0.2044 0.060 Uiso 1 1 calc R
C7 C 0.36344(16) 0.2750(2) 0.44388(9) 0.0435(4) Uani 1 1 d .
C8 C 0.24571(19) 0.3894(3) 0.43458(10) 0.0568(5) Uani 1 1 d .
H8A H 0.2375 0.4719 0.3932 0.068 Uiso 1 1 calc R
C9 C 0.1388(2) 0.3829(3) 0.48653(12) 0.0708(6) Uani 1 1 d .
H9A H 0.0591 0.4597 0.4791 0.085 Uiso 1 1 calc R
C10 C 0.1501(2) 0.2648(3) 0.54819(12) 0.0635(5) Uani 1 1 d .
H10A H 0.0784 0.2609 0.5828 0.076 Uiso 1 1 calc R
C11 C 0.2667(2) 0.1526(3) 0.55879(12) 0.0671(5) Uani 1 1 d .
H11A H 0.2755 0.0724 0.6010 0.081 Uiso 1 1 calc R
C12 C 0.3721(2) 0.1577(3) 0.50705(10) 0.0601(5) Uani 1 1 d .
H12A H 0.4511 0.0798 0.5149 0.072 Uiso 1 1 calc R
C13 C 0.85637(14) -0.0064(2) 0.15749(8) 0.0356(3) Uani 1 1 d .
C14 C 0.84076(16) -0.0599(2) 0.07871(8) 0.0421(3) Uani 1 1 d .
H14A H 0.7575 -0.0271 0.0461 0.051 Uiso 1 1 calc R
C15 C 0.94719(18) -0.1614(3) 0.04784(10) 0.0507(4) Uani 1 1 d .
H15A H 0.9352 -0.1967 -0.0051 0.061 Uiso 1 1 calc R
C16 C 1.06984(18) -0.2092(3) 0.09563(11) 0.0520(4) Uani 1 1 d .
H16A H 1.1410 -0.2780 0.0750 0.062 Uiso 1 1 calc R
C17 C 1.08963(16) -0.1566(2) 0.17421(10) 0.0459(4) Uani 1 1 d .
H17A H 1.1742 -0.1881 0.2061 0.055 Uiso 1 1 calc R
C18 C 0.98259(15) -0.0567(2) 0.20500(8) 0.0375(3) Uani 1 1 d .
C19 C 0.69092(15) 0.1712(2) 0.32465(8) 0.0411(3) Uani 1 1 d .
H19A H 0.7893 0.1698 0.3530 0.049 Uiso 1 1 calc R
C20 C 0.67877(14) 0.0175(2) 0.26351(8) 0.0390(3) Uani 1 1 d .
H20A H 0.7383 -0.0856 0.2829 0.047 Uiso 1 1 calc R
C21 C 0.73500(14) 0.0996(2) 0.18930(8) 0.0355(3) Uani 1 1 d .
H21A H 0.6526 0.0948 0.1477 0.043 Uiso 1 1 calc R
C22 C 0.75609(14) 0.3048(2) 0.21127(8) 0.0362(3) Uani 1 1 d .
C23 C 0.58254(16) 0.1679(3) 0.38441(9) 0.0451(4) Uani 1 1 d .
H23A H 0.5938 0.0796 0.4233 0.054 Uiso 1 1 calc R
C24 C 0.47281(16) 0.2797(2) 0.38627(8) 0.0434(3) Uani 1 1 d .
H24A H 0.4631 0.3696 0.3480 0.052 Uiso 1 1 calc R
C25 C 0.91469(15) 0.3646(2) 0.23679(8) 0.0392(3) Uani 1 1 d .
C26 C 1.15459(16) 0.3636(3) 0.19887(11) 0.0564(4) Uani 1 1 d .
H26A H 1.2047 0.3356 0.1536 0.085 Uiso 1 1 calc R
H26B H 1.1912 0.2890 0.2427 0.085 Uiso 1 1 calc R
H26C H 1.1704 0.4874 0.2129 0.085 Uiso 1 1 calc R
C27 C 1.11952(17) -0.0412(3) 0.33300(10) 0.0568(5) Uani 1 1 d .
H27A H 1.1114 0.0063 0.3850 0.085 Uiso 1 1 calc R
H27B H 1.2032 0.0099 0.3124 0.085 Uiso 1 1 calc R
H27C H 1.1301 -0.1692 0.3361 0.085 Uiso 1 1 calc R

loop_
_atom_site_aniso_label
_atom_site_aniso_U_11
_atom_site_aniso_U_22
_atom_site_aniso_U_33
_atom_site_aniso_U_23
_atom_site_aniso_U_13
_atom_site_aniso_U_12
O1 0.0441(5) 0.0454(6) 0.0358(5) -0.0024(4) 0.0117(4) 0.0065(5)
O2 0.0640(8) 0.0653(9) 0.0869(9) -0.0006(8) 0.0336(7) -0.0160(7)
O3 0.0345(6) 0.0933(12) 0.0741(8) 0.0025(8) 0.0027(6) 0.0054(6)
O4 0.0515(6) 0.0784(10) 0.0503(6) -0.0173(6) -0.0036(5) -0.0050(6)
O5 0.0313(5) 0.0512(7) 0.0469(5) -0.0001(5) 0.0038(4) -0.0016(5)
O6 0.0376(5) 0.0583(7) 0.0406(5) -0.0027(5) 0.0022(4) 0.0093(5)
N1 0.0382(7) 0.0561(9) 0.0536(7) -0.0081(7) 0.0153(6) -0.0020(6)
C1 0.0321(7) 0.0379(8) 0.0388(7) -0.0026(6) 0.0019(5) 0.0005(6)
C2 0.0363(7) 0.0431(9) 0.0418(7) 0.0004(6) 0.0044(5) 0.0049(6)
C3 0.0473(8) 0.0466(10) 0.0407(8) 0.0028(7) -0.0006(6) -0.0036(7)
C4 0.0488(8) 0.0467(10) 0.0532(9) 0.0056(8) -0.0107(7) 0.0023(8)
C5 0.0496(9) 0.0580(12) 0.0703(11) 0.0023(9) 0.0023(8) 0.0212(9)
C6 0.0458(8) 0.0550(11) 0.0488(8) -0.0010(8) 0.0076(7) 0.0125(7)
C7 0.0395(7) 0.0503(10) 0.0407(7) -0.0069(7) 0.0042(6) 0.0031(7)
C8 0.0538(9) 0.0679(13) 0.0488(9) -0.0009(8) 0.0065(7) 0.0153(8)
C9 0.0488(10) 0.0896(17) 0.0752(12) -0.0131(12) 0.0124(9) 0.0216(10)
C10 0.0529(10) 0.0784(14) 0.0635(11) -0.0145(10) 0.0268(8) -0.0029(10)
C11 0.0686(11) 0.0750(15) 0.0625(11) 0.0092(10) 0.0289(9) 0.0069(11)
C12 0.0562(10) 0.0707(13) 0.0569(10) 0.0144(9) 0.0213(8) 0.0190(10)
C13 0.0326(6) 0.0345(8) 0.0412(7) -0.0012(6) 0.0105(5) -0.0009(6)
C14 0.0406(7) 0.0457(9) 0.0409(8) -0.0029(7) 0.0083(6) -0.0051(7)
C15 0.0535(9) 0.0543(11) 0.0478(8) -0.0129(8) 0.0212(7) -0.0066(8)
C16 0.0480(9) 0.0483(10) 0.0638(10) -0.0063(8) 0.0254(8) 0.0046(7)
C17 0.0365(7) 0.0446(9) 0.0585(9) 0.0053(8) 0.0140(6) 0.0056(7)
C18 0.0367(7) 0.0369(8) 0.0404(7) 0.0014(6) 0.0112(5) -0.0012(6)
C19 0.0361(7) 0.0513(10) 0.0361(7) 0.0023(7) 0.0057(5) 0.0057(6)
C20 0.0300(6) 0.0451(9) 0.0431(7) 0.0016(7) 0.0089(5) 0.0069(6)
C21 0.0277(6) 0.0435(8) 0.0357(7) -0.0014(6) 0.0046(5) 0.0027(5)
C22 0.0337(7) 0.0430(9) 0.0327(7) -0.0028(6) 0.0071(5) 0.0055(6)
C23 0.0455(8) 0.0556(10) 0.0351(7) 0.0017(7) 0.0087(6) 0.0065(7)
C24 0.0435(8) 0.0527(10) 0.0343(7) 0.0002(7) 0.0061(6) 0.0015(7)
C25 0.0390(7) 0.0373(8) 0.0405(7) -0.0001(7) 0.0003(6) 0.0028(6)
C26 0.0339(8) 0.0590(11) 0.0754(11) 0.0064(10) 0.0013(7) -0.0030(7)
C27 0.0415(8) 0.0777(14) 0.0500(9) 0.0075(9) -0.0011(6) 0.0028(9)

loop_
_atom_type_symbol
_atom_type_description
_atom_type_scat_dispersion_real
_atom_type_scat_dispersion_imag
_atom_type_scat_source
C C 0.0033 0.0016 'International Tables Vol C Tables 4.2.6.8 and 6.1.1.4'
H H 0.0000 0.0000 'International Tables Vol C Tables 4.2.6.8 and 6.1.1.4'
N N 0.0061 0.0033 'International Tables Vol C Tables 4.2.6.8 and 6.1.1.4'
O O 0.0106 0.0060 'International Tables Vol C Tables 4.2.6.8 and 6.1.1.4'

loop_
_geom_angle_atom_site_label_1
_geom_angle_atom_site_label_2
_geom_angle_atom_site_label_3
_geom_angle
C22 O1 C19 108.08(11)
C25 O5 C26 117.22(12)
C18 O6 C27 117.99(12)
O3 N1 O2 123.82(14)
O3 N1 C20 119.34(15)
O2 N1 C20 116.76(14)
C6 C1 C2 118.74(14)
C6 C1 C22 120.56(13)
C2 C1 C22 120.65(13)
C3 C2 C1 120.44(14)
C3 C2 H2A 119.8
C1 C2 H2A 119.8
C4 C3 C2 120.58(15)
C4 C3 H3A 119.7
C2 C3 H3A 119.7
C3 C4 C5 119.21(15)
C3 C4 H4A 120.4
C5 C4 H4A 120.4
C4 C5 C6 120.63(16)
C4 C5 H5A 119.7
C6 C5 H5A 119.7
C5 C6 C1 120.40(15)
C5 C6 H6A 119.8
C1 C6 H6A 119.8
C8 C7 C12 117.47(15)
C8 C7 C24 119.71(16)
C12 C7 C24 122.81(15)
C7 C8 C9 120.64(18)
C7 C8 H8A 119.7
C9 C8 H8A 119.7
C10 C9 C8 120.49(18)
C10 C9 H9A 119.8
C8 C9 H9A 119.8
C11 C10 C9 119.56(17)
C11 C10 H10A 120.2
C9 C10 H10A 120.2
C10 C11 C12 120.1(2)
C10 C11 H11A 120.0
C12 C11 H11A 120.0
C11 C12 C7 121.75(18)
C11 C12 H12A 119.1
C7 C12 H12A 119.1
C14 C13 C18 118.26(13)
C14 C13 C21 119.22(13)
C18 C13 C21 122.50(12)
C15 C14 C13 121.07(15)
C15 C14 H14A 119.5
C13 C14 H14A 119.5
C16 C15 C14 119.57(15)
C16 C15 H15A 120.2
C14 C15 H15A 120.2
C15 C16 C17 120.87(15)
C15 C16 H16A 119.6
C17 C16 H16A 119.6
C16 C17 C18 119.40(15)
C16 C17 H17A 120.3
C18 C17 H17A 120.3
O6 C18 C17 123.89(13)
O6 C18 C13 115.29(12)
C17 C18 C13 120.82(14)
O1 C19 C23 111.15(12)
O1 C19 C20 103.86(11)
C23 C19 C20 115.92(14)
O1 C19 H19A 108.6
C23 C19 H19A 108.6
C20 C19 H19A 108.6
N1 C20 C21 110.98(11)
N1 C20 C19 108.02(11)
C21 C20 C19 104.35(13)
N1 C20 H20A 111.1
C21 C20 H20A 111.1
C19 C20 H20A 111.1
C13 C21 C20 114.22(12)
C13 C21 C22 120.74(11)
C20 C21 C22 103.64(11)
C13 C21 H21A 105.7
C20 C21 H21A 105.7
C22 C21 H21A 105.7
O1 C22 C1 107.80(11)
O1 C22 C25 107.64(11)
C1 C22 C25 109.53(12)
O1 C22 C21 104.26(11)
C1 C22 C21 111.45(11)
C25 C22 C21 115.70(11)
C24 C23 C19 125.27(16)
C24 C23 H23A 117.4
C19 C23 H23A 117.4
C23 C24 C7 125.66(16)
C23 C24 H24A 117.2
C7 C24 H24A 117.2
O4 C25 O5 124.63(14)
O4 C25 C22 123.99(13)
O5 C25 C22 111.35(11)
O5 C26 H26A 109.5
O5 C26 H26B 109.5
H26A C26 H26B 109.5
O5 C26 H26C 109.5
H26A C26 H26C 109.5
H26B C26 H26C 109.5
O6 C27 H27A 109.5
O6 C27 H27B 109.5
H27A C27 H27B 109.5
O6 C27 H27C 109.5
H27A C27 H27C 109.5
H27B C27 H27C 109.5

loop_
_geom_bond_atom_site_label_1
_geom_bond_atom_site_label_2
_geom_bond_distance
O1 C22 1.4216(16)
O1 C19 1.422(2)
O2 N1 1.221(2)
O3 N1 1.2144(19)
O4 C25 1.1928(19)
O5 C25 1.3361(17)
O5 C26 1.4388(18)
O6 C18 1.3723(18)
O6 C27 1.4209(18)
N1 C20 1.5108(19)
C1 C6 1.383(2)
C1 C2 1.387(2)
C1 C22 1.532(2)
C2 C3 1.382(2)
C2 H2A 0.9300
C3 C4 1.372(2)
C3 H3A 0.9300
C4 C5 1.380(3)
C4 H4A 0.9300
C5 C6 1.380(3)
C5 H5A 0.9300
C6 H6A 0.9300
C7 C8 1.376(2)
C7 C12 1.379(3)
C7 C24 1.478(2)
C8 C9 1.392(3)
C8 H8A 0.9300
C9 C10 1.362(3)
C9 H9A 0.9300
C10 C11 1.359(3)
C10 H10A 0.9300
C11 C12 1.377(2)
C11 H11A 0.9300
C12 H12A 0.9300
C13 C14 1.387(2)
C13 C18 1.394(2)
C13 C21 1.5158(19)
C14 C15 1.386(2)
C14 H14A 0.9300
C15 C16 1.366(3)
C15 H15A 0.9300
C16 C17 1.382(2)
C16 H16A 0.9300
C17 C18 1.383(2)
C17 H17A 0.9300
C19 C23 1.498(2)
C19 C20 1.542(2)
C19 H19A 0.9800
C20 C21 1.538(2)
C20 H20A 0.9800
C21 C22 1.582(2)
C21 H21A 0.9800
C22 C25 1.5459(19)
C23 C24 1.314(2)
C23 H23A 0.9300
C24 H24A 0.9300
C26 H26A 0.9600
C26 H26B 0.9600
C26 H26C 0.9600
C27 H27A 0.9600
C27 H27B 0.9600
C27 H27C 0.9600

loop_
_geom_torsion_atom_site_label_1
_geom_torsion_atom_site_label_2
_geom_torsion_atom_site_label_3
_geom_torsion_atom_site_label_4
_geom_torsion
C6 C1 C2 C3 -0.4(2)
C22 C1 C2 C3 177.26(14)
C1 C2 C3 C4 0.3(2)
C2 C3 C4 C5 0.3(3)
C3 C4 C5 C6 -0.9(3)
C4 C5 C6 C1 0.8(3)
C2 C1 C6 C5 -0.2(3)
C22 C1 C6 C5 -177.82(17)
C12 C7 C8 C9 -1.2(3)
C24 C7 C8 C9 177.73(18)
C7 C8 C9 C10 1.0(3)
C8 C9 C10 C11 -0.1(3)
C9 C10 C11 C12 -0.5(3)
C10 C11 C12 C7 0.2(3)
C8 C7 C12 C11 0.6(3)
C24 C7 C12 C11 -178.27(19)
C18 C13 C14 C15 0.3(2)
C21 C13 C14 C15 -178.12(15)
C13 C14 C15 C16 -0.2(3)
C14 C15 C16 C17 -0.5(3)
C15 C16 C17 C18 1.0(3)
C27 O6 C18 C17 0.2(2)
C27 O6 C18 C13 -178.68(14)
C16 C17 C18 O6 -179.78(15)
C16 C17 C18 C13 -1.0(2)
C14 C13 C18 O6 179.21(14)
C21 C13 C18 O6 -2.4(2)
C14 C13 C18 C17 0.3(2)
C21 C13 C18 C17 178.66(15)
C22 O1 C19 C23 -166.77(12)
C22 O1 C19 C20 -41.45(13)
O3 N1 C20 C21 -33.81(19)
O2 N1 C20 C21 149.35(14)
O3 N1 C20 C19 80.01(16)
O2 N1 C20 C19 -96.83(16)
O1 C19 C20 N1 -89.73(13)
C23 C19 C20 N1 32.48(17)
O1 C19 C20 C21 28.43(13)
C23 C19 C20 C21 150.64(12)
C14 C13 C21 C20 125.68(15)
C18 C13 C21 C20 -52.69(19)
C14 C13 C21 C22 -109.69(15)
C18 C13 C21 C22 71.95(18)
N1 C20 C21 C13 -117.67(14)
C19 C20 C21 C13 126.22(12)
N1 C20 C21 C22 109.02(13)
C19 C20 C21 C22 -7.09(13)
C19 O1 C22 C1 155.04(11)
C19 O1 C22 C25 -86.89(14)
C19 O1 C22 C21 36.50(13)
C6 C1 C22 O1 1.36(19)
C2 C1 C22 O1 -176.22(13)
C6 C1 C22 C25 -115.49(15)
C2 C1 C22 C25 66.93(17)
C6 C1 C22 C21 115.19(15)
C2 C1 C22 C21 -62.38(17)
C13 C21 C22 O1 -145.90(12)
C20 C21 C22 O1 -16.44(13)
C13 C21 C22 C1 98.08(14)
C20 C21 C22 C1 -132.47(11)
C13 C21 C22 C25 -27.91(17)
C20 C21 C22 C25 101.55(12)
O1 C19 C23 C24 9.6(2)
C20 C19 C23 C24 -108.63(19)
C19 C23 C24 C7 178.55(15)
C8 C7 C24 C23 -173.72(18)
C12 C7 C24 C23 5.2(3)
C26 O5 C25 O4 8.5(2)
C26 O5 C25 C22 -173.68(14)
O1 C22 C25 O4 -7.4(2)
C1 C22 C25 O4 109.54(18)
C21 C22 C25 O4 -123.50(18)
O1 C22 C25 O5 174.74(13)
C1 C22 C25 O5 -68.31(15)
C21 C22 C25 O5 58.65(16)
